data_9011958
loop_
_publ_author_name
'Hawthorne, F. C.'

_publ_section_title
;
 The crystal structure of tancoite
;
_journal_name_full 'Tschermaks Mineralogische und Petrographische Mitteilungen'
_journal_page_first 121
_journal_page_last 135
_journal_volume 31
_journal_year 1983
_chemical_formula_sum 'Al H2 Li Na2 O9 P2'
_chemical_name_mineral Tancoite
_space_group_IT_number 54
_symmetry_space_group_name_Hall '-P 2bc 2b'
_symmetry_space_group_name_H-M 'P b c b'
_cell_angle_alpha 90
_cell_angle_beta 90
_cell_angle_gamma 90
_cell_length_a 6.948
_cell_length_b 14.089
_cell_length_c 14.065
_cell_formula_units_Z 8
_cell_volume 1376.828
_database_code_amcsd 0015695
_exptl_crystal_density_diffrn 2.777
_cod_original_formula_sum 'H2 Na2 Li Al P2 O9'
_cod_database_code 9011958

loop_
_space_group_symop_operation_xyz
x,y,z
-x,1/2+y,z
x,1/2-y,-z
x,1/2+y,1/2-z
-x,1/2-y,1/2+z
x,-y,1/2+z
-x,y,1/2-z
-x,-y,-z

loop_
_atom_site_aniso_label
_atom_site_aniso_U_11
_atom_site_aniso_U_22
_atom_site_aniso_U_33
_atom_site_aniso_U_12
_atom_site_aniso_U_13
_atom_site_aniso_U_23
Na1 0.02103 0.04626 0.01503 -0.00446 -0.00644 0.00502
Na2 0.02690 0.04425 0.01303 0.00000 -0.00842 0.00000
Na3 0.03546 0.01408 0.00100 0.00000 0.00000 -0.00201
Na4 0.04353 0.01106 0.02505 0.00000 -0.00941 0.00000
Li 0.02910 0.00905 0.07316 -0.00595 0.02673 -0.01004
Al1 0.01149 0.00402 -0.00301 0.00099 -0.00396 0.00100
Al2 0.00073 0.00603 0.01403 0.00000 0.00495 0.00000
P1 0.00660 0.01006 0.00802 0.00347 0.00248 0.00100
P2 0.00685 0.00804 0.00401 -0.00298 -0.00050 0.00100
O1 0.00905 0.00804 0.00902 -0.00793 -0.00149 -0.00402
O2 0.00905 0.00804 0.00601 0.00744 0.00149 0.00000
O3 0.02495 0.01006 0.01002 -0.00298 -0.00446 0.00301
O4 0.01223 0.01207 0.00401 -0.00050 0.00248 0.00000
O5 0.02543 0.00804 0.01503 0.00099 -0.00050 -0.00201
O6 0.02617 0.00704 0.01203 -0.00248 0.00248 -0.00100
O7 0.00978 0.02916 0.01503 -0.00099 0.00347 0.01004
O8 0.00562 0.02514 0.01503 0.00298 0.00149 0.00803
O9 0.00880 0.01307 0.00401 0.00099 0.00743 0.00000

loop_
_atom_site_label
_atom_site_fract_x
_atom_site_fract_y
_atom_site_fract_z
_atom_site_U_iso_or_equiv
H2 0.58700 0.70400 0.13200 0.01267
Na1 0.50000 0.00000 0.00000 0.02786
Na2 0.50000 0.51430 0.25000 0.02786
Na3 0.02470 0.25000 0.00000 0.01646
Na4 0.00000 0.24790 0.25000 0.02660
Li 0.26140 0.87160 0.12580 0.03673
Al1 0.00000 0.00000 0.00000 0.00418
Al2 0.00000 0.50220 0.25000 0.00709
P1 0.27550 0.36750 0.12710 0.00823
P2 0.26330 0.64160 0.12000 0.00621
O1 0.18520 0.09450 0.28630 0.00887
O2 0.17760 0.40330 0.22020 0.00760
O3 0.18290 0.59140 0.03400 0.01520
O4 0.16430 0.59680 0.54200 0.00887
O5 0.26410 0.25870 0.12930 0.01621
O6 0.19680 0.74550 0.12000 0.01494
O7 0.48090 0.40500 0.12700 0.01798
O8 0.48280 0.63300 0.12110 0.01545
O9 0.11400 0.00310 0.12170 0.00861
H1 0.18400 0.06500 0.14700 0.01267

loop_
_cod_related_entry_id
_cod_related_entry_database
_cod_related_entry_code
1 AMCSD 0015695
